data_7150889
loop_
_publ_author_name
'Bradshaw, Benjamin'
'Evans, Paul'
'Fletcher, Jane'
'Lee, Alan T. L.'
'Mwashimba, Paul G.'
'Oehlrich, Daniel'
'Thomas, Eric J.'
'Davies, Robin H.'
'Allen, Benjamin C. P.'
'Broadley, Kenneth J.'
'Hamrouni, Amar'
'Escargueil, Christine'

_publ_section_title
;
 Synthesis of 5-hydroxy-2,3,4,5-tetrahydro-[1H]-2-benzazepin-4-ones:
 selective antagonists of muscarinic (M3) receptors
;
_journal_issue 12
_journal_name_full 'Organic &amp;  Biomolecular Chemistry'
_journal_page_first 2138
_journal_page_last 2157
_journal_paper_doi 10.1039/b801206g
_journal_volume 6
_journal_year 2008
_chemical_formula_sum 'C18 H25 N O2 S2'
_chemical_formula_weight 351.51
_space_group_IT_number 14
_symmetry_cell_setting monoclinic
_symmetry_Int_Tables_number 14
_symmetry_space_group_name_Hall '-P 2yn'
_symmetry_space_group_name_H-M 'P 1 21/n 1'
_atom_sites_solution_hydrogens geom
_atom_sites_solution_primary direct
_atom_sites_solution_secondary difmap
_audit_creation_date 19100-03-07
_audit_creation_method 'by teXsan v1.7'
_audit_update_record
;
?
;
_cell_angle_alpha 90.00
_cell_angle_beta 103.78(3)
_cell_angle_gamma 90.00
_cell_formula_units_Z 4
_cell_length_a 10.712(6)
_cell_length_b 11.368(4)
_cell_length_c 15.945(4)
_cell_measurement_reflns_used 20
_cell_measurement_temperature 296.2
_cell_measurement_theta_max 16.8
_cell_measurement_theta_min 14.8
_cell_volume 1885.8(14)
_computing_cell_refinement 'MSC/AFC Diffractometer Control'
_computing_data_collection 'MSC/AFC Diffractometer Control'
_computing_data_reduction 'teXsan (MSC, 1995)'
_computing_publication_material 'teXsan (MSC, 1995)'
_computing_structure_refinement 'SHELXL-97 (Sheldrick, 1997)'
_computing_structure_solution
;
SHELXS86 (Sheldrick, 1985)
;
_diffrn_ambient_temperature 296.2
_diffrn_measured_fraction_theta_full 0.928
_diffrn_measured_fraction_theta_max 0.928
_diffrn_measurement_device 'Rigaku AFC5R'
_diffrn_measurement_method \w-2\q
_diffrn_radiation_detector 'scintillation counter'
_diffrn_radiation_monochromator graphite
_diffrn_radiation_source 'Rigaku rotating anode'
_diffrn_radiation_type 'Cu K\a'
_diffrn_radiation_wavelength 1.5418
_diffrn_reflns_av_R_equivalents 0.0402
_diffrn_reflns_av_sigmaI/netI 0.0412
_diffrn_reflns_limit_h_max 13
_diffrn_reflns_limit_h_min -13
_diffrn_reflns_limit_k_max 14
_diffrn_reflns_limit_k_min -14
_diffrn_reflns_limit_l_max 19
_diffrn_reflns_limit_l_min -19
_diffrn_reflns_number 7554
_diffrn_reflns_theta_full 72.11
_diffrn_reflns_theta_max 72.11
_diffrn_reflns_theta_min 4.52
_diffrn_standards_decay_% 3.31
_diffrn_standards_interval_count 150
_diffrn_standards_number 3
_exptl_absorpt_coefficient_mu 2.621
_exptl_absorpt_correction_T_max 1.000
_exptl_absorpt_correction_T_min 0.809
_exptl_absorpt_correction_type psi-scan
_exptl_absorpt_process_details
;
North A.C.T., Phillips D.C. & Mathews F.S. (1968) Acta. Cryst. A24, 351
;
_exptl_crystal_colour colourless
_exptl_crystal_density_diffrn 1.238
_exptl_crystal_density_method 'not measured'
_exptl_crystal_description block
_exptl_crystal_F_000 752
_exptl_crystal_size_max 0.38
_exptl_crystal_size_mid 0.38
_exptl_crystal_size_min 0.38
_refine_diff_density_max 0.305
_refine_diff_density_min -0.370
_refine_diff_density_rms 0.058
_refine_ls_extinction_coef 0.0228(12)
_refine_ls_extinction_expression Fc^*^=kFc[1+0.001xFc^2^\l^3^/sin(2\q)]^-1/4^
_refine_ls_extinction_method SHELXL
_refine_ls_goodness_of_fit_ref 1.147
_refine_ls_hydrogen_treatment mixed
_refine_ls_matrix_type full
_refine_ls_number_parameters 309
_refine_ls_number_reflns 3619
_refine_ls_number_restraints 0
_refine_ls_restrained_S_all 1.147
_refine_ls_R_factor_all 0.0677
_refine_ls_R_factor_gt 0.0546
_refine_ls_shift/su_max 0.000
_refine_ls_shift/su_mean 0.000
_refine_ls_structure_factor_coef Fsqd
_refine_ls_weighting_details 'w=1/[\s^2^(Fo^2^)+(0.0647P)^2^+1.4011P] where P=(Fo^2^+2Fc^2^)/3'
_refine_ls_weighting_scheme calc
_refine_ls_wR_factor_gt 0.1520
_refine_ls_wR_factor_ref 0.1688
_reflns_number_gt 2942
_reflns_number_total 3619
_reflns_threshold_expression >2sigma(I)
_cod_data_source_file b801206g.txt
_cod_data_source_block S804
_cod_depositor_comments
;
The following automatic conversions were performed:

'_refine_ls_weighting_scheme' value 'calc
w=1/[\s^2^(Fo^2^)+(0.0647P)^2^+1.4011P] where P=(Fo^2^+2Fc^2^)/3' was
changed to 'calc'. New tag '_refine_ls_weighting_details' was
created. The value of the new tag was set to
'w=1/[\s^2^(Fo^2^)+(0.0647P)^2^+1.4011P] where P=(Fo^2^+2Fc^2^)/3'.

Automatic conversion script
Id: cif_fix_values 3143 2015-03-26 13:38:13Z robertas 
;
_cod_original_cell_volume 1885.6(13)
_cod_original_sg_symbol_H-M 'P 21/n '
_cod_database_code 7150889

loop_
_symmetry_equiv_pos_as_xyz
'x, y, z'
'-x+1/2, y+1/2, -z+1/2'
'-x, -y, -z'
'x-1/2, -y-1/2, z-1/2'

loop_
_atom_site_label
_atom_site_type_symbol
_atom_site_fract_x
_atom_site_fract_y
_atom_site_fract_z
_atom_site_U_iso_or_equiv
_atom_site_adp_type
_atom_site_occupancy
_atom_site_calc_flag
_atom_site_refinement_flags
_atom_site_disorder_assembly
_atom_site_disorder_group
S1 S 0.13967(7) 0.42337(7) 0.03590(5) 0.0545(3) Uani 1 d . . .
S2 S 0.41543(8) 0.33929(8) 0.07007(6) 0.0655(3) Uani 1 d . . .
O1 O 0.1365(2) 0.4800(2) 0.25929(15) 0.0641(6) Uani 1 d . . .
O2 O -0.0272(2) 0.3496(2) 0.25130(16) 0.0645(6) Uani 1 d . . .
N1 N 0.1511(2) 0.2906(2) 0.21525(15) 0.0512(6) Uani 1 d . . .
C1 C 0.0916(3) 0.1751(3) 0.1957(2) 0.0567(8) Uani 1 d . . .
H1A H 0.041(3) 0.158(3) 0.238(2) 0.057(9) Uiso 1 d . . .
H1B H 0.162(4) 0.115(3) 0.206(2) 0.068(10) Uiso 1 d . . .
C2 C 0.0113(3) 0.1622(2) 0.1050(2) 0.0512(7) Uani 1 d . . .
C3 C -0.1204(3) 0.1407(3) 0.0899(3) 0.0632(8) Uani 1 d . . .
H3 H -0.160(4) 0.135(3) 0.144(2) 0.073(11) Uiso 1 d . . .
C4 C -0.1947(4) 0.1249(3) 0.0067(3) 0.0702(10) Uani 1 d . . .
H4 H -0.291(5) 0.107(4) -0.002(3) 0.102(14) Uiso 1 d . . .
C5 C -0.1382(4) 0.1306(3) -0.0618(3) 0.0708(10) Uani 1 d . . .
H5 H -0.186(4) 0.120(4) -0.116(3) 0.084(13) Uiso 1 d . . .
C6 C -0.0083(4) 0.1541(3) -0.0484(2) 0.0625(8) Uani 1 d . . .
H6 H 0.037(4) 0.160(3) -0.097(3) 0.074(11) Uiso 1 d . . .
C7 C 0.0684(3) 0.1697(3) 0.0346(2) 0.0523(7) Uani 1 d . . .
C8 C 0.2107(3) 0.1951(3) 0.0478(2) 0.0586(8) Uani 1 d . . .
H8A H 0.229(4) 0.194(3) -0.012(3) 0.079(11) Uiso 1 d . . .
H8B H 0.264(3) 0.133(3) 0.083(2) 0.061(9) Uiso 1 d . . .
C9 C 0.2558(3) 0.3145(3) 0.0906(2) 0.0525(7) Uani 1 d . . .
C10 C 0.2709(3) 0.3114(3) 0.1893(2) 0.0541(7) Uani 1 d . . .
H10A H 0.340(3) 0.247(3) 0.215(2) 0.062(9) Uiso 1 d . . .
H10B H 0.309(3) 0.388(3) 0.215(2) 0.061(9) Uiso 1 d . . .
C11 C 0.0899(3) 0.3823(3) 0.24220(19) 0.0512(7) Uani 1 d . . .
C12 C -0.1127(3) 0.4331(3) 0.2805(2) 0.0648(9) Uani 1 d . . .
C13 C -0.1430(6) 0.5363(6) 0.2198(5) 0.1033(17) Uani 1 d . . .
H13A H -0.071(6) 0.589(6) 0.222(4) 0.14(2) Uiso 1 d . . .
H13B H -0.220(6) 0.580(6) 0.226(4) 0.15(2) Uiso 1 d . . .
H13C H -0.172(6) 0.495(6) 0.166(4) 0.14(3) Uiso 1 d . . .
C14 C -0.0525(5) 0.4690(7) 0.3728(3) 0.0979(17) Uani 1 d . . .
H14A H -0.023(7) 0.396(8) 0.412(5) 0.19(3) Uiso 1 d . . .
H14B H -0.103(6) 0.515(6) 0.396(4) 0.14(2) Uiso 1 d . . .
H14C H 0.026(5) 0.518(5) 0.377(3) 0.114(17) Uiso 1 d . . .
C15 C -0.2315(5) 0.3600(6) 0.2780(5) 0.0972(16) Uani 1 d . . .
H15A H -0.262(5) 0.338(5) 0.222(4) 0.111(19) Uiso 1 d . . .
H15B H -0.297(5) 0.406(5) 0.299(3) 0.118(17) Uiso 1 d . . .
H15C H -0.211(5) 0.283(6) 0.314(4) 0.14(2) Uiso 1 d . . .
C16 C 0.2170(4) 0.5609(3) 0.0773(3) 0.0636(9) Uani 1 d . . .
H16A H 0.154(4) 0.619(4) 0.044(2) 0.074(11) Uiso 1 d . . .
H16B H 0.211(3) 0.568(3) 0.140(2) 0.059(9) Uiso 1 d . . .
C17 C 0.3487(4) 0.5793(4) 0.0608(3) 0.0726(10) Uani 1 d . . .
H17A H 0.339(3) 0.580(3) 0.001(3) 0.064(10) Uiso 1 d . . .
H17B H 0.383(4) 0.658(4) 0.082(3) 0.086(13) Uiso 1 d . . .
C18 C 0.4472(4) 0.4908(4) 0.1059(3) 0.0707(10) Uani 1 d . . .
H18A H 0.460(3) 0.491(3) 0.171(2) 0.071(11) Uiso 1 d . . .
H18B H 0.528(4) 0.506(4) 0.097(3) 0.086(13) Uiso 1 d . . .

loop_
_atom_site_aniso_label
_atom_site_aniso_U_11
_atom_site_aniso_U_22
_atom_site_aniso_U_33
_atom_site_aniso_U_23
_atom_site_aniso_U_13
_atom_site_aniso_U_12
S1 0.0525(5) 0.0524(5) 0.0565(5) 0.0020(3) 0.0085(3) 0.0005(3)
S2 0.0533(5) 0.0689(6) 0.0807(6) -0.0125(4) 0.0285(4) 0.0003(4)
O1 0.0615(13) 0.0658(15) 0.0680(14) -0.0146(11) 0.0215(11) -0.0107(11)
O2 0.0546(13) 0.0635(14) 0.0817(16) -0.0112(11) 0.0288(11) -0.0054(10)
N1 0.0502(13) 0.0574(14) 0.0466(13) -0.0007(11) 0.0130(10) 0.0011(11)
C1 0.0629(19) 0.0534(18) 0.0555(18) 0.0076(14) 0.0177(15) 0.0025(15)
C2 0.0543(17) 0.0400(14) 0.0603(17) 0.0002(12) 0.0159(14) 0.0008(12)
C3 0.063(2) 0.0523(18) 0.076(2) 0.0026(16) 0.0200(17) -0.0067(15)
C4 0.060(2) 0.059(2) 0.086(3) 0.0006(18) 0.0077(19) -0.0112(16)
C5 0.074(2) 0.061(2) 0.066(2) -0.0012(17) -0.0039(19) -0.0100(17)
C6 0.073(2) 0.0558(19) 0.0585(19) -0.0047(15) 0.0144(17) -0.0044(15)
C7 0.0580(17) 0.0424(15) 0.0571(17) -0.0028(12) 0.0148(14) -0.0005(12)
C8 0.0588(19) 0.0590(19) 0.0617(19) -0.0068(15) 0.0217(15) 0.0029(15)
C9 0.0535(16) 0.0538(17) 0.0521(16) -0.0064(13) 0.0163(13) 0.0032(13)
C10 0.0428(15) 0.0645(19) 0.0531(17) -0.0029(14) 0.0077(13) 0.0029(14)
C11 0.0474(15) 0.0592(18) 0.0472(15) -0.0032(13) 0.0116(12) -0.0023(13)
C12 0.0542(18) 0.071(2) 0.073(2) -0.0075(17) 0.0217(16) 0.0057(15)
C13 0.086(4) 0.101(4) 0.124(5) 0.028(4) 0.028(3) 0.024(3)
C14 0.077(3) 0.141(5) 0.082(3) -0.035(3) 0.032(2) 0.001(3)
C15 0.064(3) 0.105(4) 0.133(5) -0.021(4) 0.045(3) -0.010(2)
C16 0.060(2) 0.0566(19) 0.076(2) -0.0014(17) 0.0202(17) -0.0010(15)
C17 0.074(2) 0.062(2) 0.087(3) -0.0057(19) 0.031(2) -0.0147(18)
C18 0.056(2) 0.078(3) 0.083(3) -0.011(2) 0.0274(18) -0.0108(17)

loop_
_atom_type_symbol
_atom_type_description
_atom_type_scat_dispersion_real
_atom_type_scat_dispersion_imag
_atom_type_scat_source
C C 0.0181 0.0091 'International Tables Vol C Tables 4.2.6.8 and 6.1.1.4'
H H 0.0000 0.0000 'International Tables Vol C Tables 4.2.6.8 and 6.1.1.4'
N N 0.0311 0.0180 'International Tables Vol C Tables 4.2.6.8 and 6.1.1.4'
O O 0.0492 0.0322 'International Tables Vol C Tables 4.2.6.8 and 6.1.1.4'
S S 0.3331 0.5567 'International Tables Vol C Tables 4.2.6.8 and 6.1.1.4'

loop_
_geom_angle_atom_site_label_1
_geom_angle_atom_site_label_2
_geom_angle_atom_site_label_3
_geom_angle
_geom_angle_site_symmetry_1
_geom_angle_site_symmetry_3
_geom_angle_publ_flag
C16 S1 C9 102.13(17) . . ?
C18 S2 C9 101.58(16) . . ?
C11 O2 C12 121.4(3) . . ?
C11 N1 C10 119.3(3) . . ?
C11 N1 C1 122.8(3) . . ?
C10 N1 C1 117.0(3) . . ?
N1 C1 C2 114.4(3) . . ?
N1 C1 H1A 108.0(19) . . ?
C2 C1 H1A 111.3(19) . . ?
N1 C1 H1B 107(2) . . ?
C2 C1 H1B 109(2) . . ?
H1A C1 H1B 106(3) . . ?
C3 C2 C7 119.3(3) . . ?
C3 C2 C1 120.4(3) . . ?
C7 C2 C1 120.3(3) . . ?
C4 C3 C2 120.9(4) . . ?
C4 C3 H3 122(2) . . ?
C2 C3 H3 117(2) . . ?
C5 C4 C3 119.6(4) . . ?
C5 C4 H4 121(3) . . ?
C3 C4 H4 119(3) . . ?
C4 C5 C6 120.4(4) . . ?
C4 C5 H5 120(3) . . ?
C6 C5 H5 120(3) . . ?
C5 C6 C7 121.0(4) . . ?
C5 C6 H6 123(2) . . ?
C7 C6 H6 116(2) . . ?
C6 C7 C2 118.8(3) . . ?
C6 C7 C8 120.1(3) . . ?
C2 C7 C8 121.1(3) . . ?
C7 C8 C9 115.3(3) . . ?
C7 C8 H8A 106(2) . . ?
C9 C8 H8A 108(2) . . ?
C7 C8 H8B 112(2) . . ?
C9 C8 H8B 107(2) . . ?
H8A C8 H8B 108(3) . . ?
C10 C9 C8 112.1(3) . . ?
C10 C9 S1 113.4(2) . . ?
C8 C9 S1 106.2(2) . . ?
C10 C9 S2 108.0(2) . . ?
C8 C9 S2 105.2(2) . . ?
S1 C9 S2 111.63(17) . . ?
N1 C10 C9 114.0(2) . . ?
N1 C10 H10A 111.3(18) . . ?
C9 C10 H10A 108.0(18) . . ?
N1 C10 H10B 109(2) . . ?
C9 C10 H10B 109(2) . . ?
H10A C10 H10B 105(3) . . ?
O1 C11 O2 124.6(3) . . ?
O1 C11 N1 124.6(3) . . ?
O2 C11 N1 110.7(3) . . ?
O2 C12 C13 110.7(4) . . ?
O2 C12 C15 102.7(3) . . ?
C13 C12 C15 111.1(5) . . ?
O2 C12 C14 109.2(3) . . ?
C13 C12 C14 113.0(5) . . ?
C15 C12 C14 109.6(4) . . ?
C12 C13 H13A 114(4) . . ?
C12 C13 H13B 113(4) . . ?
H13A C13 H13B 111(5) . . ?
C12 C13 H13C 99(4) . . ?
H13A C13 H13C 115(6) . . ?
H13B C13 H13C 103(5) . . ?
C12 C14 H14A 112(5) . . ?
C12 C14 H14B 114(4) . . ?
H14A C14 H14B 110(6) . . ?
C12 C14 H14C 112(3) . . ?
H14A C14 H14C 106(5) . . ?
H14B C14 H14C 104(5) . . ?
C12 C15 H15A 106(3) . . ?
C12 C15 H15B 111(3) . . ?
H15A C15 H15B 112(5) . . ?
C12 C15 H15C 113(3) . . ?
H15A C15 H15C 107(5) . . ?
H15B C15 H15C 109(5) . . ?
C17 C16 S1 114.8(3) . . ?
C17 C16 H16A 111(2) . . ?
S1 C16 H16A 100(2) . . ?
C17 C16 H16B 116.3(19) . . ?
S1 C16 H16B 106.9(19) . . ?
H16A C16 H16B 106(3) . . ?
C16 C17 C18 113.6(3) . . ?
C16 C17 H17A 108(2) . . ?
C18 C17 H17A 112(2) . . ?
C16 C17 H17B 111(3) . . ?
C18 C17 H17B 106(2) . . ?
H17A C17 H17B 106(3) . . ?
C17 C18 S2 115.1(3) . . ?
C17 C18 H18A 113(2) . . ?
S2 C18 H18A 107(2) . . ?
C17 C18 H18B 112(3) . . ?
S2 C18 H18B 104(3) . . ?
H18A C18 H18B 105(3) . . ?

loop_
_geom_bond_atom_site_label_1
_geom_bond_atom_site_label_2
_geom_bond_distance
_geom_bond_site_symmetry_2
_geom_bond_publ_flag
S1 C16 1.818(4) . ?
S1 C9 1.823(3) . ?
S2 C18 1.821(4) . ?
S2 C9 1.838(3) . ?
O1 C11 1.221(4) . ?
O2 C11 1.350(4) . ?
O2 C12 1.470(4) . ?
N1 C11 1.355(4) . ?
N1 C10 1.459(4) . ?
N1 C1 1.460(4) . ?
C1 C2 1.503(5) . ?
C1 H1A 0.99(3) . ?
C1 H1B 1.00(4) . ?
C2 C3 1.396(5) . ?
C2 C7 1.403(4) . ?
C3 C4 1.386(5) . ?
C3 H3 1.04(4) . ?
C4 C5 1.371(6) . ?
C4 H4 1.03(5) . ?
C5 C6 1.383(5) . ?
C5 H5 0.90(4) . ?
C6 C7 1.393(5) . ?
C6 H6 1.01(4) . ?
C7 C8 1.515(5) . ?
C8 C9 1.545(4) . ?
C8 H8A 1.01(4) . ?
C8 H8B 0.99(4) . ?
C9 C10 1.544(4) . ?
C10 H10A 1.06(4) . ?
C10 H10B 1.00(4) . ?
C12 C13 1.506(7) . ?
C12 C15 1.512(6) . ?
C12 C14 1.515(6) . ?
C13 H13A 0.97(7) . ?
C13 H13B 0.99(7) . ?
C13 H13C 0.96(7) . ?
C14 H14A 1.04(8) . ?
C14 H14B 0.90(6) . ?
C14 H14C 1.00(6) . ?
C15 H15A 0.91(6) . ?
C15 H15B 1.00(5) . ?
C15 H15C 1.04(7) . ?
C16 C17 1.509(5) . ?
C16 H16A 1.00(4) . ?
C16 H16B 1.02(4) . ?
C17 C18 1.510(6) . ?
C17 H17A 0.94(4) . ?
C17 H17B 1.00(4) . ?
C18 H18A 1.02(4) . ?
C18 H18B 0.93(4) . ?

loop_
_geom_torsion_atom_site_label_1
_geom_torsion_atom_site_label_2
_geom_torsion_atom_site_label_3
_geom_torsion_atom_site_label_4
_geom_torsion
_geom_torsion_site_symmetry_1
_geom_torsion_site_symmetry_2
_geom_torsion_site_symmetry_3
_geom_torsion_site_symmetry_4
_geom_torsion_publ_flag
C11 N1 C1 C2 86.0(4) . . . . ?
C10 N1 C1 C2 -82.7(3) . . . . ?
N1 C1 C2 C3 -117.0(3) . . . . ?
N1 C1 C2 C7 64.1(4) . . . . ?
C7 C2 C3 C4 1.0(5) . . . . ?
C1 C2 C3 C4 -177.9(3) . . . . ?
C2 C3 C4 C5 -0.1(5) . . . . ?
C3 C4 C5 C6 -1.1(6) . . . . ?
C4 C5 C6 C7 1.5(6) . . . . ?
C5 C6 C7 C2 -0.5(5) . . . . ?
C5 C6 C7 C8 179.9(3) . . . . ?
C3 C2 C7 C6 -0.7(4) . . . . ?
C1 C2 C7 C6 178.2(3) . . . . ?
C3 C2 C7 C8 178.9(3) . . . . ?
C1 C2 C7 C8 -2.2(4) . . . . ?
C6 C7 C8 C9 118.2(3) . . . . ?
C2 C7 C8 C9 -61.4(4) . . . . ?
C7 C8 C9 C10 78.6(4) . . . . ?
C7 C8 C9 S1 -45.8(3) . . . . ?
C7 C8 C9 S2 -164.3(2) . . . . ?
C16 S1 C9 C10 66.2(3) . . . . ?
C16 S1 C9 C8 -170.2(2) . . . . ?
C16 S1 C9 S2 -56.1(2) . . . . ?
C18 S2 C9 C10 -69.5(3) . . . . ?
C18 S2 C9 C8 170.6(2) . . . . ?
C18 S2 C9 S1 55.9(2) . . . . ?
C11 N1 C10 C9 -102.0(3) . . . . ?
C1 N1 C10 C9 67.1(4) . . . . ?
C8 C9 C10 N1 -63.8(4) . . . . ?
S1 C9 C10 N1 56.5(3) . . . . ?
S2 C9 C10 N1 -179.2(2) . . . . ?
C12 O2 C11 O1 2.3(5) . . . . ?
C12 O2 C11 N1 179.6(3) . . . . ?
C10 N1 C11 O1 -11.7(4) . . . . ?
C1 N1 C11 O1 179.9(3) . . . . ?
C10 N1 C11 O2 171.1(2) . . . . ?
C1 N1 C11 O2 2.6(4) . . . . ?
C11 O2 C12 C13 59.5(5) . . . . ?
C11 O2 C12 C15 178.2(4) . . . . ?
C11 O2 C12 C14 -65.6(5) . . . . ?
C9 S1 C16 C17 58.0(3) . . . . ?
S1 C16 C17 C18 -64.2(5) . . . . ?
C16 C17 C18 S2 64.4(4) . . . . ?
C9 S2 C18 C17 -57.8(3) . . . . ?

loop_
_cod_related_entry_id
_cod_related_entry_database
_cod_related_entry_code
1 ChemSpider 30653420
